data_4108630
loop_
_publ_author_name
'Andrew G. Tennyson'
'Shanta Dhar'
'Stephen J. Lippard'

_publ_section_title
;
 Synthesis and Characterization of {Ni(NO)}10 and {Co(NO)2}10 Complexes
 Supported by Thiolate Ligands
;
_journal_name_full 'Journal of the American Chemical Society'
_journal_page_first 15087
_journal_page_last 15098
_journal_paper_doi 10.1021/ja803992y
_journal_volume 130
_journal_year 2008
_chemical_formula_sum 'C42 H60 N5 Ni2 O2 S4'
_chemical_formula_weight 912.61
_chemical_name_systematic
;
 ?
;
_space_group_IT_number 14
_symmetry_cell_setting monoclinic
_symmetry_space_group_name_Hall '-P 2yn'
_symmetry_space_group_name_H-M 'P 1 21/n 1'
_atom_sites_solution_hydrogens geom
_atom_sites_solution_primary direct
_atom_sites_solution_secondary difmap
_audit_creation_method SHELXL-97
_cell_angle_alpha 90.00
_cell_angle_beta 106.599(6)
_cell_angle_gamma 90.00
_cell_formula_units_Z 2
_cell_length_a 11.428(5)
_cell_length_b 12.295(5)
_cell_length_c 16.705(7)
_cell_measurement_temperature 110(2)
_cell_volume 2249.4(16)
_computing_cell_refinement 'Bruker Smart'
_computing_data_collection 'Bruker Smart'
_computing_data_reduction 'Bruker SAINT'
_computing_molecular_graphics 'Bruker SHELXTL'
_computing_publication_material 'Bruker SHELXTL'
_computing_structure_refinement 'SHELXL-97 (Sheldrick, 1997)'
_computing_structure_solution 'SHELXS-97 (Sheldrick, 1990)'
_diffrn_ambient_temperature 110(2)
_diffrn_measured_fraction_theta_full 0.986
_diffrn_measured_fraction_theta_max 0.986
_diffrn_measurement_device_type 'Bruker Smart CCD Area Detector'
_diffrn_measurement_method 'Omega and phi scans'
_diffrn_radiation_monochromator graphite
_diffrn_radiation_source 'fine-focus sealed tube'
_diffrn_radiation_type MoK\a
_diffrn_radiation_wavelength 0.71073
_diffrn_reflns_av_R_equivalents 0.0667
_diffrn_reflns_av_sigmaI/netI 0.0511
_diffrn_reflns_limit_h_max 15
_diffrn_reflns_limit_h_min -14
_diffrn_reflns_limit_k_max 16
_diffrn_reflns_limit_k_min -16
_diffrn_reflns_limit_l_max 20
_diffrn_reflns_limit_l_min -22
_diffrn_reflns_number 30222
_diffrn_reflns_theta_full 28.40
_diffrn_reflns_theta_max 28.40
_diffrn_reflns_theta_min 2.09
_exptl_absorpt_coefficient_mu 1.063
_exptl_absorpt_correction_T_max 0.9488
_exptl_absorpt_correction_T_min 0.8156
_exptl_absorpt_correction_type empirical
_exptl_absorpt_process_details SADABS
_exptl_crystal_colour Green
_exptl_crystal_density_diffrn 1.347
_exptl_crystal_description Block
_exptl_crystal_F_000 966
_exptl_crystal_size_max 0.20
_exptl_crystal_size_mid 0.20
_exptl_crystal_size_min 0.05
_refine_diff_density_max 0.495
_refine_diff_density_min -0.423
_refine_diff_density_rms 0.086
_refine_ls_extinction_method none
_refine_ls_goodness_of_fit_ref 1.169
_refine_ls_hydrogen_treatment mixed
_refine_ls_matrix_type full
_refine_ls_number_parameters 373
_refine_ls_number_reflns 5585
_refine_ls_number_restraints 0
_refine_ls_restrained_S_all 1.169
_refine_ls_R_factor_all 0.0685
_refine_ls_R_factor_gt 0.0516
_refine_ls_shift/su_max 0.001
_refine_ls_shift/su_mean 0.000
_refine_ls_structure_factor_coef Fsqd
_refine_ls_weighting_details 'calc w=1/[\s^2^(Fo^2^)+(0.0392P)^2^+0.5895P] where P=(Fo^2^+2Fc^2^)/3'
_refine_ls_weighting_scheme calc
_refine_ls_wR_factor_gt 0.0965
_refine_ls_wR_factor_ref 0.1022
_reflns_number_gt 4557
_reflns_number_total 5585
_reflns_threshold_expression >2sigma(I)
_cod_data_source_file ja803992y_si_003.cif
_cod_data_source_block at8m
_cod_original_cell_volume 2249.4(15)
_cod_database_code 4108630

loop_
_symmetry_equiv_pos_as_xyz
'x, y, z'
'-x+1/2, y+1/2, -z+1/2'
'-x, -y, -z'
'x-1/2, -y-1/2, z-1/2'

loop_
_atom_site_label
_atom_site_type_symbol
_atom_site_fract_x
_atom_site_fract_y
_atom_site_fract_z
_atom_site_U_iso_or_equiv
_atom_site_adp_type
_atom_site_occupancy
_atom_site_symmetry_multiplicity
_atom_site_calc_flag
_atom_site_refinement_flags
Ni1 Ni 0.97947(3) 0.03450(2) 0.901753(19) 0.01469(10) Uani 1 1 d .
S1 S 1.13763(6) -0.03876(5) 1.00458(4) 0.01535(14) Uani 1 1 d .
S2 S 1.03577(6) 0.21240(5) 0.90903(4) 0.01816(15) Uani 1 1 d .
N1 N 0.9423(2) -0.02219(17) 0.80787(13) 0.0196(5) Uani 1 1 d .
N2 N 1.40334(19) 0.19521(16) 1.13880(13) 0.0164(4) Uani 1 1 d .
N3 N 1.1241(6) -0.5356(5) 1.1099(5) 0.0548(17) Uani 0.50 1 d P
O1 O 0.9502(2) -0.0606(2) 0.74568(13) 0.0468(6) Uani 1 1 d .
C1 C 1.1798(2) -0.17387(19) 0.98888(15) 0.0146(5) Uani 1 1 d .
C2 C 1.1547(3) -0.2213(2) 0.91072(17) 0.0243(6) Uani 1 1 d .
C3 C 1.1990(3) -0.3239(2) 0.90129(18) 0.0287(7) Uani 1 1 d .
C4 C 1.2680(3) -0.3809(2) 0.96922(18) 0.0224(6) Uani 1 1 d .
C5 C 1.2919(3) -0.3353(2) 1.04783(17) 0.0215(6) Uani 1 1 d .
C6 C 1.2478(3) -0.2327(2) 1.05781(17) 0.0198(6) Uani 1 1 d .
C7 C 1.1663(2) 0.2208(2) 0.87408(15) 0.0169(5) Uani 1 1 d .
C8 C 1.2214(3) 0.1317(2) 0.84794(16) 0.0207(6) Uani 1 1 d .
C9 C 1.3259(3) 0.1436(2) 0.82243(17) 0.0265(6) Uani 1 1 d .
C10 C 1.3770(3) 0.2450(3) 0.82112(18) 0.0310(7) Uani 1 1 d .
C11 C 1.3236(3) 0.3344(3) 0.84566(19) 0.0311(7) Uani 1 1 d .
C12 C 1.2200(3) 0.3232(2) 0.87168(17) 0.0245(6) Uani 1 1 d .
C13 C 1.4748(3) 0.3009(2) 1.16043(18) 0.0226(6) Uani 1 1 d .
C14 C 1.4359(3) 0.3886(2) 1.0954(2) 0.0316(7) Uani 1 1 d .
C15 C 1.2691(3) 0.2129(2) 1.13046(19) 0.0234(6) Uani 1 1 d .
C16 C 1.2416(4) 0.2553(4) 1.2079(3) 0.0464(10) Uani 1 1 d .
C17 C 1.4600(3) 0.1174(2) 1.20945(17) 0.0209(6) Uani 1 1 d .
C18 C 1.4009(3) 0.0068(3) 1.2012(2) 0.0294(7) Uani 1 1 d .
C19 C 1.4106(3) 0.1511(2) 1.05571(16) 0.0200(6) Uani 1 1 d .
C20 C 1.5363(3) 0.1304(2) 1.04904(19) 0.0248(6) Uani 1 1 d .
C21 C 1.0415(4) -0.5157(3) 1.0393(3) 0.0552(11) Uani 1 1 d .
H2 H 1.108(3) -0.180(2) 0.8631(18) 0.024(8) Uiso 1 1 d .
H3 H 1.182(2) -0.352(2) 0.8498(17) 0.019(7) Uiso 1 1 d .
H4 H 1.301(3) -0.448(2) 0.9630(17) 0.021(7) Uiso 1 1 d .
H5 H 1.337(3) -0.376(2) 1.0942(17) 0.018(7) Uiso 1 1 d .
H6 H 1.266(3) -0.204(2) 1.1138(18) 0.022(7) Uiso 1 1 d .
H8 H 1.185(3) 0.059(2) 0.8508(17) 0.023(8) Uiso 1 1 d .
H9 H 1.360(3) 0.076(2) 0.8019(17) 0.023(8) Uiso 1 1 d .
H10 H 1.450(3) 0.253(2) 0.8027(18) 0.031(8) Uiso 1 1 d .
H11 H 1.354(3) 0.408(3) 0.845(2) 0.048(10) Uiso 1 1 d .
H12 H 1.184(3) 0.385(2) 0.8908(17) 0.022(8) Uiso 1 1 d .
H13A H 1.558(3) 0.279(2) 1.1690(16) 0.017(7) Uiso 1 1 d .
H13B H 1.464(2) 0.324(2) 1.2134(17) 0.020(7) Uiso 1 1 d .
H14A H 1.450(3) 0.370(2) 1.043(2) 0.030(8) Uiso 1 1 d .
H14B H 1.485(3) 0.448(3) 1.1152(19) 0.033(9) Uiso 1 1 d .
H14C H 1.347(3) 0.415(3) 1.088(2) 0.043(10) Uiso 1 1 d .
H15A H 1.230(3) 0.147(2) 1.1153(17) 0.021(7) Uiso 1 1 d .
H15B H 1.244(3) 0.258(2) 1.0835(18) 0.024(8) Uiso 1 1 d .
H16A H 1.278(4) 0.218(4) 1.258(3) 0.093(19) Uiso 1 1 d .
H16B H 1.161(4) 0.265(3) 1.196(2) 0.045(11) Uiso 1 1 d .
H16C H 1.275(3) 0.323(3) 1.221(2) 0.057(12) Uiso 1 1 d .
H17A H 1.457(3) 0.155(2) 1.2614(18) 0.028(8) Uiso 1 1 d .
H17B H 1.547(3) 0.112(2) 1.2072(16) 0.020(7) Uiso 1 1 d .
H18A H 1.410(3) -0.032(3) 1.149(2) 0.036(9) Uiso 1 1 d .
H18B H 1.319(4) 0.008(3) 1.200(2) 0.042(10) Uiso 1 1 d .
H18C H 1.445(4) -0.037(3) 1.245(2) 0.060(12) Uiso 1 1 d .
H19A H 1.362(3) 0.087(2) 1.0471(16) 0.019(7) Uiso 1 1 d .
H19B H 1.365(3) 0.203(2) 1.0129(17) 0.023(8) Uiso 1 1 d .
H20A H 1.578(3) 0.078(3) 1.089(2) 0.037(9) Uiso 1 1 d .
H20B H 1.526(3) 0.107(2) 0.9931(19) 0.028(8) Uiso 1 1 d .
H20C H 1.585(3) 0.191(3) 1.0591(19) 0.039(9) Uiso 1 1 d .

loop_
_atom_site_aniso_label
_atom_site_aniso_U_11
_atom_site_aniso_U_22
_atom_site_aniso_U_33
_atom_site_aniso_U_23
_atom_site_aniso_U_13
_atom_site_aniso_U_12
Ni1 0.01615(19) 0.01422(15) 0.01464(16) -0.00071(12) 0.00590(13) -0.00005(13)
S1 0.0162(3) 0.0134(3) 0.0176(3) -0.0007(2) 0.0067(2) 0.0001(2)
S2 0.0199(4) 0.0147(3) 0.0220(3) 0.0015(2) 0.0092(3) 0.0006(2)
N1 0.0216(13) 0.0194(11) 0.0169(11) -0.0004(9) 0.0042(9) 0.0023(9)
N2 0.0136(12) 0.0174(10) 0.0169(11) -0.0030(8) 0.0019(9) -0.0022(8)
N3 0.056(4) 0.049(4) 0.070(5) 0.017(3) 0.034(4) 0.005(3)
O1 0.0685(18) 0.0505(14) 0.0222(12) -0.0112(10) 0.0143(12) 0.0073(13)
C1 0.0106(13) 0.0151(11) 0.0204(13) 0.0012(9) 0.0079(10) -0.0010(9)
C2 0.0260(16) 0.0217(13) 0.0209(14) -0.0006(11) -0.0004(12) 0.0071(12)
C3 0.0371(19) 0.0252(14) 0.0202(15) -0.0079(12) 0.0022(13) 0.0048(12)
C4 0.0254(16) 0.0138(12) 0.0296(15) -0.0004(11) 0.0103(12) 0.0044(10)
C5 0.0234(16) 0.0186(12) 0.0217(14) 0.0050(11) 0.0053(12) 0.0030(11)
C6 0.0232(15) 0.0196(12) 0.0173(13) 0.0003(10) 0.0070(11) 0.0002(11)
C7 0.0158(14) 0.0210(12) 0.0118(12) 0.0043(9) 0.0002(10) -0.0030(10)
C8 0.0195(15) 0.0236(13) 0.0195(13) 0.0053(11) 0.0064(11) 0.0000(11)
C9 0.0258(17) 0.0339(16) 0.0214(14) 0.0046(12) 0.0095(12) 0.0031(13)
C10 0.0213(17) 0.0485(19) 0.0247(15) 0.0021(13) 0.0089(13) -0.0069(14)
C11 0.0265(18) 0.0351(17) 0.0303(16) 0.0022(13) 0.0061(13) -0.0139(13)
C12 0.0223(16) 0.0263(14) 0.0222(14) 0.0010(11) 0.0023(12) -0.0039(12)
C13 0.0183(16) 0.0208(13) 0.0264(15) -0.0098(11) 0.0026(12) -0.0048(11)
C14 0.034(2) 0.0182(13) 0.0415(19) -0.0014(13) 0.0091(16) -0.0058(13)
C15 0.0145(15) 0.0220(13) 0.0305(16) -0.0014(12) 0.0012(12) -0.0005(11)
C16 0.023(2) 0.055(2) 0.064(3) -0.032(2) 0.0169(19) -0.0047(18)
C17 0.0179(16) 0.0272(14) 0.0175(13) 0.0030(11) 0.0048(11) 0.0032(11)
C18 0.0217(18) 0.0294(15) 0.0372(18) 0.0148(14) 0.0088(14) 0.0032(12)
C19 0.0264(16) 0.0167(12) 0.0149(13) -0.0018(10) 0.0027(11) -0.0040(11)
C20 0.0297(18) 0.0227(14) 0.0242(15) -0.0037(12) 0.0113(13) -0.0048(12)
C21 0.073(3) 0.043(2) 0.066(3) 0.0151(19) 0.048(3) 0.015(2)

loop_
_atom_type_symbol
_atom_type_description
_atom_type_scat_dispersion_real
_atom_type_scat_dispersion_imag
_atom_type_scat_source
C C 0.0033 0.0016 'International Tables Vol C Tables 4.2.6.8 and 6.1.1.4'
H H 0.0000 0.0000 'International Tables Vol C Tables 4.2.6.8 and 6.1.1.4'
N N 0.0061 0.0033 'International Tables Vol C Tables 4.2.6.8 and 6.1.1.4'
O O 0.0106 0.0060 'International Tables Vol C Tables 4.2.6.8 and 6.1.1.4'
S S 0.1246 0.1234 'International Tables Vol C Tables 4.2.6.8 and 6.1.1.4'
Ni Ni 0.3393 1.1124 'International Tables Vol C Tables 4.2.6.8 and 6.1.1.4'

loop_
_geom_angle_atom_site_label_1
_geom_angle_atom_site_label_2
_geom_angle_atom_site_label_3
_geom_angle
_geom_angle_site_symmetry_3
N1 Ni1 S2 116.58(8) .
N1 Ni1 S1 118.56(8) .
S2 Ni1 S1 100.80(3) .
N1 Ni1 S1 127.12(9) 3_757
S2 Ni1 S1 98.65(3) 3_757
S1 Ni1 S1 89.24(4) 3_757
C1 S1 Ni1 116.58(9) .
C1 S1 Ni1 110.69(8) 3_757
Ni1 S1 Ni1 90.76(4) 3_757
C7 S2 Ni1 107.08(9) .
O1 N1 Ni1 161.5(2) .
C17 N2 C19 111.4(2) .
C17 N2 C15 111.0(2) .
C19 N2 C15 106.6(2) .
C17 N2 C13 105.9(2) .
C19 N2 C13 110.9(2) .
C15 N2 C13 111.1(2) .
C2 C1 C6 118.5(2) .
C2 C1 S1 123.0(2) .
C6 C1 S1 118.42(19) .
C1 C2 C3 120.5(3) .
C1 C2 H2 118.3(17) .
C3 C2 H2 121.2(17) .
C4 C3 C2 120.8(3) .
C4 C3 H3 120.7(18) .
C2 C3 H3 118.4(18) .
C3 C4 C5 119.2(2) .
C3 C4 H4 121.2(18) .
C5 C4 H4 119.5(18) .
C4 C5 C6 120.3(3) .
C4 C5 H5 118.8(16) .
C6 C5 H5 120.9(16) .
C5 C6 C1 120.6(2) .
C5 C6 H6 117.4(17) .
C1 C6 H6 122.0(17) .
C8 C7 C12 117.1(2) .
C8 C7 S2 124.1(2) .
C12 C7 S2 118.8(2) .
C9 C8 C7 121.3(3) .
C9 C8 H8 121.2(17) .
C7 C8 H8 117.5(17) .
C10 C9 C8 120.4(3) .
C10 C9 H9 121.8(17) .
C8 C9 H9 117.7(17) .
C11 C10 C9 119.5(3) .
C11 C10 H10 120.5(18) .
C9 C10 H10 120.0(18) .
C10 C11 C12 120.5(3) .
C10 C11 H11 124(2) .
C12 C11 H11 116(2) .
C11 C12 C7 121.2(3) .
C11 C12 H12 120.8(17) .
C7 C12 H12 117.9(17) .
C14 C13 N2 114.4(2) .
C14 C13 H13A 112.5(16) .
N2 C13 H13A 103.9(16) .
C14 C13 H13B 110.9(16) .
N2 C13 H13B 105.7(17) .
H13A C13 H13B 109(2) .
C13 C14 H14A 113.2(18) .
C13 C14 H14B 107(2) .
H14A C14 H14B 105(3) .
C13 C14 H14C 112.6(19) .
H14A C14 H14C 113(3) .
H14B C14 H14C 106(3) .
C16 C15 N2 115.1(3) .
C16 C15 H15A 109.7(18) .
N2 C15 H15A 106.9(18) .
C16 C15 H15B 115.0(18) .
N2 C15 H15B 102.9(18) .
H15A C15 H15B 107(2) .
C15 C16 H16A 116(3) .
C15 C16 H16B 108(2) .
H16A C16 H16B 115(4) .
C15 C16 H16C 110(2) .
H16A C16 H16C 101(4) .
H16B C16 H16C 105(3) .
C18 C17 N2 114.8(2) .
C18 C17 H17A 112.4(17) .
N2 C17 H17A 105.7(17) .
C18 C17 H17B 110.9(15) .
N2 C17 H17B 102.8(15) .
H17A C17 H17B 110(2) .
C17 C18 H18A 110.1(18) .
C17 C18 H18B 114(2) .
H18A C18 H18B 110(3) .
C17 C18 H18C 108(2) .
H18A C18 H18C 104(3) .
H18B C18 H18C 110(3) .
C20 C19 N2 115.8(2) .
C20 C19 H19A 112.1(17) .
N2 C19 H19A 104.8(16) .
C20 C19 H19B 111.9(16) .
N2 C19 H19B 106.2(16) .
H19A C19 H19B 105(2) .
C19 C20 H20A 111(2) .
C19 C20 H20B 106.1(18) .
H20A C20 H20B 112(3) .
C19 C20 H20C 113(2) .
H20A C20 H20C 106(3) .
H20B C20 H20C 109(3) .
N3 C21 C21 174.0(6) 3_747

loop_
_geom_bond_atom_site_label_1
_geom_bond_atom_site_label_2
_geom_bond_distance
_geom_bond_site_symmetry_2
Ni1 N1 1.657(2) .
Ni1 S2 2.2733(11) .
Ni1 S1 2.2923(9) .
Ni1 S1 2.3320(10) 3_757
S1 C1 1.770(3) .
S1 Ni1 2.3320(9) 3_757
S2 C7 1.754(3) .
N1 O1 1.168(3) .
N2 C17 1.514(3) .
N2 C19 1.514(3) .
N2 C15 1.515(3) .
N2 C13 1.522(3) .
N3 C21 1.306(8) .
C1 C2 1.383(4) .
C1 C6 1.394(4) .
C2 C3 1.385(4) .
C2 H2 0.97(3) .
C3 C4 1.375(4) .
C3 H3 0.90(3) .
C4 C5 1.382(4) .
C4 H4 0.92(3) .
C5 C6 1.385(4) .
C5 H5 0.94(3) .
C6 H6 0.96(3) .
C7 C8 1.395(4) .
C7 C12 1.406(4) .
C8 C9 1.386(4) .
C8 H8 1.00(3) .
C9 C10 1.380(4) .
C9 H9 1.01(3) .
C10 C11 1.375(5) .
C10 H10 0.97(3) .
C11 C12 1.380(4) .
C11 H11 0.98(3) .
C12 H12 0.96(3) .
C13 C14 1.505(4) .
C13 H13A 0.96(3) .
C13 H13B 0.97(3) .
C14 H14A 0.96(3) .
C14 H14B 0.93(3) .
C14 H14C 1.04(4) .
C15 C16 1.509(5) .
C15 H15A 0.93(3) .
C15 H15B 0.94(3) .
C16 H16A 0.94(5) .
C16 H16B 0.90(4) .
C16 H16C 0.91(4) .
C17 C18 1.507(4) .
C17 H17A 0.99(3) .
C17 H17B 1.00(3) .
C18 H18A 1.03(3) .
C18 H18B 0.93(4) .
C18 H18C 0.93(4) .
C19 C20 1.494(4) .
C19 H19A 0.95(3) .
C19 H19B 0.99(3) .
C20 H20A 0.95(3) .
C20 H20B 0.95(3) .
C20 H20C 0.92(3) .
C21 C21 1.437(9) 3_747

loop_
_geom_torsion_atom_site_label_1
_geom_torsion_atom_site_label_2
_geom_torsion_atom_site_label_3
_geom_torsion_atom_site_label_4
_geom_torsion
_geom_torsion_site_symmetry_1
_geom_torsion_site_symmetry_4
N1 Ni1 S1 C1 -19.16(13) . .
S2 Ni1 S1 C1 -147.65(9) . .
S1 Ni1 S1 C1 113.69(10) 3_757 .
N1 Ni1 S1 Ni1 -132.84(9) . 3_757
S2 Ni1 S1 Ni1 98.66(3) . 3_757
S1 Ni1 S1 Ni1 0.0 3_757 3_757
N1 Ni1 S2 C7 -61.40(13) . .
S1 Ni1 S2 C7 68.37(9) . .
S1 Ni1 S2 C7 159.25(9) 3_757 .
S2 Ni1 N1 O1 73.7(7) . .
S1 Ni1 N1 O1 -47.0(7) . .
S1 Ni1 N1 O1 -160.2(6) 3_757 .
Ni1 S1 C1 C2 22.9(3) . .
Ni1 S1 C1 C2 124.7(2) 3_757 .
Ni1 S1 C1 C6 -161.19(18) . .
Ni1 S1 C1 C6 -59.4(2) 3_757 .
C6 C1 C2 C3 -1.6(4) . .
S1 C1 C2 C3 174.4(2) . .
C1 C2 C3 C4 0.4(5) . .
C2 C3 C4 C5 0.7(5) . .
C3 C4 C5 C6 -0.7(4) . .
C4 C5 C6 C1 -0.5(4) . .
C2 C1 C6 C5 1.6(4) . .
S1 C1 C6 C5 -174.5(2) . .
Ni1 S2 C7 C8 -0.3(2) . .
Ni1 S2 C7 C12 179.54(18) . .
C12 C7 C8 C9 1.3(4) . .
S2 C7 C8 C9 -178.8(2) . .
C7 C8 C9 C10 -1.0(4) . .
C8 C9 C10 C11 0.3(4) . .
C9 C10 C11 C12 0.2(5) . .
C10 C11 C12 C7 0.2(4) . .
C8 C7 C12 C11 -0.9(4) . .
S2 C7 C12 C11 179.2(2) . .
C17 N2 C13 C14 177.5(3) . .
C19 N2 C13 C14 56.5(3) . .
C15 N2 C13 C14 -61.9(3) . .
C17 N2 C15 C16 57.5(3) . .
C19 N2 C15 C16 179.0(3) . .
C13 N2 C15 C16 -60.1(3) . .
C19 N2 C17 C18 -60.3(3) . .
C15 N2 C17 C18 58.4(3) . .
C13 N2 C17 C18 179.0(2) . .
C17 N2 C19 C20 -60.3(3) . .
C15 N2 C19 C20 178.4(2) . .
C13 N2 C19 C20 57.3(3) . .
